data_7213349
loop_
_publ_author_name
'Currie, Gordon S.'
'Drew, Michael G. B.'
'Harwood, Laurence M.'
'Hughes, David J.'
'Luke, Richard W. A.'
'Vickers, Richard J.'

_publ_section_title
;
 Chirally templated boronic acid Mannich reaction in the synthesis of
 optically active \a-amino acids
;
_journal_issue 17
_journal_name_full 'Journal of the Chemical Society, Perkin Transactions 1'
_journal_page_first 2982
_journal_paper_doi 10.1039/b003067h
_journal_year 2000
_chemical_formula_sum 'C21 H27 N O3'
_chemical_formula_weight 341.44
_chemical_name_systematic
; 
 ? 
;
_space_group_IT_number 5
_symmetry_cell_setting monoclinic
_symmetry_space_group_name_Hall 'C 2y'
_symmetry_space_group_name_H-M 'C 1 2 1'
_atom_sites_solution_hydrogens geom
_atom_sites_solution_primary direct
_atom_sites_solution_secondary difmap
_audit_creation_method SHELXL-97
_cell_angle_alpha 90.00
_cell_angle_beta 96.329(10)
_cell_angle_gamma 90.00
_cell_formula_units_Z 4
_cell_length_a 16.120(9)
_cell_length_b 11.511(9)
_cell_length_c 11.189(8)
_cell_measurement_temperature 293(2)
_cell_volume 2064(2)
_computing_cell_refinement XDS
_computing_data_collection 'XDS (Kabsch, 1991)'
_computing_data_reduction XDS
_computing_molecular_graphics PLATON(Spek,1994)
_computing_structure_refinement 'SHELXL-93 (Sheldrick, 1993)'
_computing_structure_solution 'SHELXS-86 (Sheldrick, 1990)'
_diffrn_ambient_temperature 293(2)
_diffrn_measurement_device 'Marresearch Image Plate'
_diffrn_measurement_method '95 frames at 2^o intervals, counting time 2 min.'
_diffrn_radiation_monochromator graphite
_diffrn_radiation_source 'fine-focus sealed tube'
_diffrn_radiation_type MoK\a
_diffrn_radiation_wavelength 0.71070
_diffrn_reflns_av_R_equivalents 0.0283
_diffrn_reflns_av_sigmaI/netI 0.0301
_diffrn_reflns_limit_h_max 17
_diffrn_reflns_limit_h_min 0
_diffrn_reflns_limit_k_max 13
_diffrn_reflns_limit_k_min -13
_diffrn_reflns_limit_l_max 13
_diffrn_reflns_limit_l_min -13
_diffrn_reflns_number 3274
_diffrn_reflns_theta_max 25.01
_diffrn_reflns_theta_min 2.97
_exptl_absorpt_coefficient_mu 0.073
_exptl_absorpt_correction_type none
_exptl_crystal_density_diffrn 1.099
_exptl_crystal_density_method 'not measured'
_exptl_crystal_F_000 736
_exptl_crystal_size_max 0.35
_exptl_crystal_size_mid 0.25
_exptl_crystal_size_min 0.25
_refine_diff_density_max 0.346
_refine_diff_density_min -0.222
_refine_diff_density_rms 0.059
_refine_ls_abs_structure_details 'Flack H D (1983), Acta Cryst. A39, 876-881'
_refine_ls_abs_structure_Flack 0.1(19)
_refine_ls_extinction_coef 0.061(7)
_refine_ls_extinction_expression Fc^*^=kFc[1+0.001xFc^2^\l^3^/sin(2\q)]^-1/4^
_refine_ls_extinction_method SHELXL
_refine_ls_goodness_of_fit_ref 1.064
_refine_ls_hydrogen_treatment mixed
_refine_ls_matrix_type full
_refine_ls_number_parameters 231
_refine_ls_number_reflns 3218
_refine_ls_number_restraints 1
_refine_ls_restrained_S_all 1.064
_refine_ls_R_factor_all 0.0762
_refine_ls_R_factor_gt 0.0612
_refine_ls_shift/su_max 0.051
_refine_ls_shift/su_mean 0.007
_refine_ls_structure_factor_coef Fsqd
_refine_ls_weighting_details 'w=1/[\s^2^(Fo^2^)+(0.1278P)^2^+0.1574P] where P=(Fo^2^+2Fc^2^)/3'
_refine_ls_weighting_scheme calc
_refine_ls_wR_factor_gt 0.1629
_refine_ls_wR_factor_ref 0.1734
_reflns_number_gt 2683
_reflns_number_total 3218
_reflns_threshold_expression >2sigma(I)
_cod_data_source_file b003067hsup1.cif
_cod_data_source_block 1
_cod_depositor_comments
;
The following automatic conversions were performed:

'_refine_ls_weighting_scheme' value 'calc
w=1/[\s^2^(Fo^2^)+(0.1278P)^2^+0.1574P] where P=(Fo^2^+2Fc^2^)/3' was
changed to 'calc'. New tag '_refine_ls_weighting_details' was
created. The value of the new tag was set to
'w=1/[\s^2^(Fo^2^)+(0.1278P)^2^+0.1574P] where P=(Fo^2^+2Fc^2^)/3'.

Automatic conversion script
Id: cif_fix_values 3143 2015-03-26 13:38:13Z robertas 
;
_cod_original_sg_symbol_H-M C2
_cod_database_code 7213349

loop_
_symmetry_equiv_pos_as_xyz
'x, y, z'
'-x, y, -z'
'x+1/2, y+1/2, z'
'-x+1/2, y+1/2, -z'

loop_
_atom_site_label
_atom_site_type_symbol
_atom_site_fract_x
_atom_site_fract_y
_atom_site_fract_z
_atom_site_U_iso_or_equiv
_atom_site_adp_type
_atom_site_occupancy
_atom_site_calc_flag
_atom_site_refinement_flags
N1 N 0.21578(12) 0.0400(2) 0.69506(17) 0.0425(5) Uani 1 d .
C2 C 0.16159(15) -0.0436(2) 0.6246(2) 0.0426(6) Uani 1 d .
H2 H 0.1943 -0.1132 0.6113 0.051 Uiso 1 calc R
C3 C 0.12995(18) 0.0088(3) 0.5028(2) 0.0548(7) Uani 1 d .
H31 H 0.0924 -0.0456 0.4582 0.066 Uiso 1 calc R
H32 H 0.0989 0.0792 0.5149 0.066 Uiso 1 calc R
O4 O 0.19857(14) 0.0355(2) 0.43398(16) 0.0670(7) Uani 1 d .
C5 C 0.2627(2) 0.0944(3) 0.4950(3) 0.0642(9) Uani 1 d .
C6 C 0.25463(19) 0.1295(3) 0.6240(2) 0.0544(7) Uani 1 d .
H6 H 0.3115 0.1412 0.6631 0.065 Uiso 1 calc R
C7 C 0.27303(16) -0.0169(3) 0.7916(2) 0.0478(6) Uani 1 d .
H7 H 0.2391 -0.0733 0.8303 0.057 Uiso 1 calc R
C10 C 0.3043(2) 0.0728(3) 0.8899(2) 0.0633(9) Uani 1 d .
H10A H 0.3578 0.1022 0.8714 0.076 Uiso 1 calc R
H10B H 0.2656 0.1377 0.8837 0.076 Uiso 1 calc R
C11 C 0.3146(2) 0.0316(4) 1.0215(2) 0.0676(9) Uani 1 d .
C111 C 0.3488(4) 0.1335(6) 1.1005(4) 0.119(2) Uani 1 d .
H11A H 0.3138 0.2003 1.0835 0.142 Uiso 1 calc R
H11B H 0.4045 0.1512 1.0837 0.142 Uiso 1 calc R
H11C H 0.3493 0.1128 1.1837 0.142 Uiso 1 calc R
C112 C 0.2275(4) 0.0047(7) 1.0583(4) 0.142(3) Uani 1 d .
H11D H 0.2042 -0.0607 1.0130 0.170 Uiso 1 calc R
H11E H 0.1920 0.0710 1.0422 0.170 Uiso 1 calc R
H11F H 0.2320 -0.0132 1.1426 0.170 Uiso 1 calc R
C113 C 0.3647(5) -0.0799(7) 1.0417(5) 0.154(3) Uani 1 d .
H11G H 0.3641 -0.1049 1.1235 0.184 Uiso 1 calc R
H11H H 0.4213 -0.0662 1.0260 0.184 Uiso 1 calc R
H11I H 0.3405 -0.1391 0.9884 0.184 Uiso 1 calc R
C21 C 0.34234(18) -0.0854(3) 0.7442(2) 0.0557(7) Uani 1 d .
O22 O 0.41006(15) -0.0223(3) 0.7135(2) 0.0803(7) Uani 1 d .
C23 C 0.4638(3) -0.1016(6) 0.6720(5) 0.1026(16) Uani 1 d .
H23 H 0.5143 -0.0822 0.6442 0.123 Uiso 1 calc R
C24 C 0.4348(3) -0.2088(5) 0.6766(4) 0.1008(17) Uani 1 d .
H24 H 0.4607 -0.2766 0.6548 0.121 Uiso 1 calc R
C25 C 0.3547(3) -0.1990(4) 0.7223(4) 0.0829(11) Uani 1 d .
H25 H 0.3184 -0.2596 0.7345 0.100 Uiso 1 calc R
C31 C 0.08654(14) -0.0791(2) 0.6900(2) 0.0411(6) Uani 1 d .
C32 C 0.05005(16) -0.1878(2) 0.6678(3) 0.0512(7) Uani 1 d .
H32 H 0.0727 -0.2396 0.6165 0.061 Uiso 1 calc R
C33 C -0.0209(2) -0.2193(3) 0.7227(4) 0.0716(10) Uani 1 d .
H33 H -0.0452 -0.2919 0.7076 0.086 Uiso 1 calc R
C34 C -0.0545(2) -0.1435(4) 0.7985(4) 0.0767(10) Uani 1 d .
H34 H -0.1014 -0.1647 0.8347 0.092 Uiso 1 calc R
C35 C -0.0189(2) -0.0355(4) 0.8213(3) 0.0772(10) Uani 1 d .
H35 H -0.0419 0.0156 0.8729 0.093 Uiso 1 calc R
C36 C 0.05154(18) -0.0029(3) 0.7671(3) 0.0599(8) Uani 1 d .
H36 H 0.0752 0.0700 0.7825 0.072 Uiso 1 calc R
O51 O 0.3226(2) 0.1176(4) 0.4421(3) 0.1071(12) Uani 1 d .
C61 C 0.2104(3) 0.2477(3) 0.6248(4) 0.0817(11) Uani 1 d .
H61A H 0.1575 0.2432 0.5763 0.098 Uiso 1 calc R
H61B H 0.2443 0.3060 0.5927 0.098 Uiso 1 calc R
H61C H 0.2017 0.2677 0.7057 0.098 Uiso 1 calc R

loop_
_atom_site_aniso_label
_atom_site_aniso_U_11
_atom_site_aniso_U_22
_atom_site_aniso_U_33
_atom_site_aniso_U_23
_atom_site_aniso_U_13
_atom_site_aniso_U_12
N1 0.0410(12) 0.0459(12) 0.0403(10) 0.0018(9) 0.0039(7) -0.0105(9)
C2 0.0367(13) 0.0471(14) 0.0436(13) -0.0044(11) 0.0027(9) -0.0067(10)
C3 0.0553(16) 0.069(2) 0.0399(13) 0.0015(12) 0.0040(10) -0.0161(13)
O4 0.0781(15) 0.0815(15) 0.0433(9) -0.0005(11) 0.0150(9) -0.0230(12)
C5 0.067(2) 0.073(2) 0.0552(16) 0.0095(15) 0.0167(13) -0.0192(16)
C6 0.0584(17) 0.0529(17) 0.0517(14) 0.0071(13) 0.0046(11) -0.0182(13)
C7 0.0519(15) 0.0513(16) 0.0390(12) 0.0037(11) 0.0001(10) -0.0155(12)
C10 0.076(2) 0.071(2) 0.0417(14) -0.0063(13) 0.0020(12) -0.0293(16)
C11 0.0661(19) 0.095(3) 0.0403(13) -0.0027(16) -0.0003(12) -0.0158(18)
C111 0.149(4) 0.149(5) 0.056(2) -0.033(3) 0.001(2) -0.055(4)
C112 0.152(5) 0.211(8) 0.071(2) -0.018(3) 0.046(3) -0.088(5)
C113 0.200(7) 0.175(7) 0.075(3) 0.000(4) -0.038(4) 0.057(6)
C21 0.0523(17) 0.0591(18) 0.0519(14) 0.0002(13) -0.0110(11) -0.0049(13)
O22 0.0551(14) 0.0898(18) 0.0963(17) -0.0082(14) 0.0102(10) -0.0065(12)
C23 0.054(2) 0.136(5) 0.117(3) -0.037(3) 0.005(2) 0.014(2)
C24 0.080(3) 0.118(4) 0.099(3) -0.032(3) -0.015(2) 0.037(3)
C25 0.089(3) 0.073(3) 0.082(2) -0.0134(19) -0.0170(19) 0.0049(19)
C31 0.0310(12) 0.0476(14) 0.0442(12) 0.0055(11) 0.0014(9) -0.0019(9)
C32 0.0398(14) 0.0435(15) 0.0703(18) 0.0078(13) 0.0064(11) -0.0005(11)
C33 0.0428(18) 0.061(2) 0.112(3) 0.0197(19) 0.0107(16) -0.0101(13)
C34 0.052(2) 0.093(3) 0.090(2) 0.018(2) 0.0279(16) -0.0061(17)
C35 0.061(2) 0.106(3) 0.069(2) -0.015(2) 0.0244(15) -0.0023(19)
C36 0.0488(16) 0.067(2) 0.0652(16) -0.0120(15) 0.0138(12) -0.0074(13)
O51 0.091(2) 0.156(3) 0.0797(16) 0.0144(18) 0.0353(14) -0.048(2)
C61 0.128(3) 0.0463(19) 0.069(2) 0.0070(16) 0.002(2) -0.0100(19)

loop_
_atom_type_symbol
_atom_type_description
_atom_type_scat_dispersion_real
_atom_type_scat_dispersion_imag
_atom_type_scat_source
C C 0.0033 0.0016 'International Tables Vol C Tables 4.2.6.8 and 6.1.1.4'
H H 0.0000 0.0000 'International Tables Vol C Tables 4.2.6.8 and 6.1.1.4'
N N 0.0061 0.0033 'International Tables Vol C Tables 4.2.6.8 and 6.1.1.4'
O O 0.0106 0.0060 'International Tables Vol C Tables 4.2.6.8 and 6.1.1.4'

loop_
_geom_angle_atom_site_label_1
_geom_angle_atom_site_label_2
_geom_angle_atom_site_label_3
_geom_angle
C2 N1 C6 115.40(19)
C2 N1 C7 112.6(2)
C6 N1 C7 115.4(2)
N1 C2 C3 110.0(2)
N1 C2 C31 111.83(19)
C3 C2 C31 109.1(2)
O4 C3 C2 111.0(2)
C5 O4 C3 115.0(2)
O51 C5 O4 117.8(3)
O51 C5 C6 124.1(3)
O4 C5 C6 118.1(2)
N1 C6 C5 114.3(2)
N1 C6 C61 112.9(3)
C5 C6 C61 109.2(3)
N1 C7 C21 113.4(2)
N1 C7 C10 110.3(3)
C21 C7 C10 113.7(2)
C11 C10 C7 117.8(3)
C113 C11 C111 114.2(4)
C113 C11 C112 106.0(6)
C111 C11 C112 106.3(4)
C113 C11 C10 113.7(3)
C111 C11 C10 108.1(3)
C112 C11 C10 108.2(3)
C25 C21 O22 109.1(3)
C25 C21 C7 134.4(3)
O22 C21 C7 116.5(3)
C23 O22 C21 106.1(4)
C24 C23 O22 111.6(5)
C23 C24 C25 105.9(4)
C21 C25 C24 107.2(4)
C32 C31 C36 119.0(2)
C32 C31 C2 119.6(2)
C36 C31 C2 121.4(2)
C31 C32 C33 120.1(3)
C34 C33 C32 120.2(3)
C33 C34 C35 120.2(3)
C34 C35 C36 120.2(3)
C35 C36 C31 120.3(3)

loop_
_geom_bond_atom_site_label_1
_geom_bond_atom_site_label_2
_geom_bond_distance
N1 C2 1.469(3)
N1 C6 1.481(3)
N1 C7 1.492(3)
C2 C3 1.526(4)
C2 C31 1.537(3)
C3 O4 1.449(3)
O4 C5 1.356(4)
C5 O51 1.217(4)
C5 C6 1.519(4)
C6 C61 1.537(5)
C7 C21 1.510(4)
C7 C10 1.552(4)
C10 C11 1.539(4)
C11 C113 1.520(8)
C11 C111 1.534(6)
C11 C112 1.538(6)
C21 C25 1.348(6)
C21 O22 1.386(4)
O22 C23 1.374(5)
C23 C24 1.323(9)
C24 C25 1.446(6)
C31 C32 1.393(4)
C31 C36 1.393(4)
C32 C33 1.404(4)
C33 C34 1.369(6)
C34 C35 1.380(6)
C35 C36 1.396(4)
